data_7104671
loop_
_publ_author_name
'Ghereg, Dumitru'
'Ech-Cherif El Kettani, Sakina'
'Lazraq, Mohamed'
'Ranaivonjatovo, Henri'
'Schoeller, Wolfgang W'
'Escudi\'e, Jean'
'Gornitzka, Heinz'

_publ_section_title
;
 An isolable o-quinodimethane and its fixation of molecular oxygen to
 give an endoperoxide.
;
_journal_issue 32
_journal_name_full 'Chemical communications (Cambridge, England)'
_journal_page_first 4821
_journal_page_last 4823
_journal_paper_doi 10.1039/b910001f
_journal_volume 34
_journal_year 2009
_chemical_formula_sum 'C88 H98 Ge2 O6'
_chemical_formula_weight 1396.84
_chemical_name_systematic
;
?
;
_space_group_IT_number 2
_symmetry_cell_setting triclinic
_symmetry_space_group_name_Hall '-P 1'
_symmetry_space_group_name_H-M 'P -1'
_atom_sites_solution_hydrogens geom
_atom_sites_solution_primary direct
_atom_sites_solution_secondary difmap
_audit_creation_method SHELXL-97
_cell_angle_alpha 67.0840(10)
_cell_angle_beta 66.9350(10)
_cell_angle_gamma 67.8440(10)
_cell_formula_units_Z 2
_cell_length_a 14.7436(10)
_cell_length_b 17.0689(11)
_cell_length_c 17.6474(11)
_cell_measurement_reflns_used 7465
_cell_measurement_temperature 173(2)
_cell_measurement_theta_max 26.300
_cell_measurement_theta_min 2.304
_cell_volume 3629.0(4)
_computing_cell_refinement 'Bruker SMART'
_computing_data_collection 'Bruker SMART'
_computing_data_reduction 'Bruker SAINT'
_computing_molecular_graphics 'Bruker SHELXTL'
_computing_publication_material 'Bruker SHELXTL'
_computing_structure_refinement 'Bruker SHELXTL'
_computing_structure_solution 'Bruker SHELXTL'
_diffrn_ambient_temperature 173(2)
_diffrn_measured_fraction_theta_full 0.975
_diffrn_measured_fraction_theta_max 0.975
_diffrn_measurement_device_type 'Bruker CCD'
_diffrn_measurement_method 'phi and omega scans'
_diffrn_radiation_monochromator graphite
_diffrn_radiation_source 'fine-focus sealed tube'
_diffrn_radiation_type MoK\a
_diffrn_radiation_wavelength 0.71073
_diffrn_reflns_av_R_equivalents 0.0292
_diffrn_reflns_av_sigmaI/netI 0.0767
_diffrn_reflns_limit_h_max 15
_diffrn_reflns_limit_h_min -18
_diffrn_reflns_limit_k_max 14
_diffrn_reflns_limit_k_min -21
_diffrn_reflns_limit_l_max 21
_diffrn_reflns_limit_l_min -22
_diffrn_reflns_number 21106
_diffrn_reflns_theta_full 26.37
_diffrn_reflns_theta_max 26.37
_diffrn_reflns_theta_min 5.11
_exptl_absorpt_coefficient_mu 0.883
_exptl_absorpt_correction_T_max 1.000000
_exptl_absorpt_correction_T_min 0.574095
_exptl_absorpt_correction_type multi-scan
_exptl_absorpt_process_details 'SADABS (Bruker-AXS)'
_exptl_crystal_colour colorless
_exptl_crystal_density_diffrn 1.278
_exptl_crystal_density_method 'not measured'
_exptl_crystal_description block
_exptl_crystal_F_000 1476
_exptl_crystal_size_max 0.4
_exptl_crystal_size_mid 0.4
_exptl_crystal_size_min 0.3
_refine_diff_density_max 0.786
_refine_diff_density_min -0.468
_refine_diff_density_rms 0.071
_refine_ls_extinction_method none
_refine_ls_goodness_of_fit_ref 0.998
_refine_ls_hydrogen_treatment constr
_refine_ls_matrix_type full
_refine_ls_number_parameters 1061
_refine_ls_number_reflns 14464
_refine_ls_number_restraints 1216
_refine_ls_restrained_S_all 1.040
_refine_ls_R_factor_all 0.0982
_refine_ls_R_factor_gt 0.0495
_refine_ls_shift/su_max 0.001
_refine_ls_shift/su_mean 0.000
_refine_ls_structure_factor_coef Fsqd
_refine_ls_weighting_details 'calc w=1/[\s^2^(Fo^2^)+(0.0728P)^2^+0.2391P] where P=(Fo^2^+2Fc^2^)/3'
_refine_ls_weighting_scheme calc
_refine_ls_wR_factor_gt 0.1139
_refine_ls_wR_factor_ref 0.1368
_reflns_number_gt 9177
_reflns_number_total 14464
_reflns_threshold_expression >2sigma(I)
_cod_data_source_file b910001f.txt
_cod_data_source_block 3
_cod_depositor_comments
;
The following automatic conversions were performed:
'_symmetry_cell_setting' value 'Triclinic' changed to 'triclinic'
according to '/home/saulius/struct/CIF-dictionaries/cif_core.dic'
dictionary named 'cif_core.dic' version 2.4.1 from 2010-06-29.

Automatic conversion script
Id: cif_fix_enum 1527 2010-12-29 10:47:43Z saulius 

The following automatic conversions were performed:

'_exptl_absorpt_correction_type' tag value 'multi-scans' was replaced
with 'multi-scan' value.

Automatic conversion script
Id: cif_fix_values 1646 2011-03-28 12:23:43Z adriana 
;
_cod_original_sg_symbol_H-M P-1
_cod_database_code 7104671

loop_
_symmetry_equiv_pos_as_xyz
'x, y, z'
'-x, -y, -z'

loop_
_atom_site_label
_atom_site_type_symbol
_atom_site_fract_x
_atom_site_fract_y
_atom_site_fract_z
_atom_site_U_iso_or_equiv
_atom_site_adp_type
_atom_site_occupancy
_atom_site_symmetry_multiplicity
_atom_site_calc_flag
_atom_site_refinement_flags
_atom_site_disorder_assembly
_atom_site_disorder_group
Ge1 Ge 0.76945(3) 0.00424(2) 0.27863(2) 0.02972(11) Uani 1 1 d . . .
Ge2 Ge 0.77099(3) 0.35374(2) -0.17174(2) 0.02893(11) Uani 1 1 d . . .
O1 O 0.86432(18) 0.01139(15) 0.17495(14) 0.0334(6) Uani 1 1 d . . .
O2 O 0.7983(2) 0.23521(15) -0.13230(14) 0.0354(6) Uani 1 1 d . . .
C1 C 0.8416(3) 0.0686(2) 0.10079(19) 0.0269(7) Uani 1 1 d . . .
C2 C 0.8720(3) 0.0371(2) 0.0313(2) 0.0319(8) Uani 1 1 d . . .
H2 H 0.9035 -0.0238 0.0363 0.038 Uiso 1 1 calc R . .
C3 C 0.8562(3) 0.0950(2) -0.0458(2) 0.0312(8) Uani 1 1 d . . .
H3 H 0.8787 0.0739 -0.0943 0.037 Uiso 1 1 calc R . .
C4 C 0.8080(3) 0.1835(2) -0.0530(2) 0.0285(8) Uani 1 1 d . . .
C5 C 0.7728(3) 0.2161(2) 0.0183(2) 0.0267(7) Uani 1 1 d . . .
C6 C 0.7166(3) 0.3125(2) 0.0091(2) 0.0310(8) Uani 1 1 d . . .
H6 H 0.6511 0.3218 -0.0019 0.037 Uiso 1 1 calc R . .
C7 C 0.6877(3) 0.3368(2) 0.0903(2) 0.0349(9) Uani 1 1 d . . .
H7 H 0.6536 0.3967 0.0893 0.042 Uiso 1 1 calc R . .
C8 C 0.7059(3) 0.2817(2) 0.1625(2) 0.0344(9) Uani 1 1 d . . .
H8 H 0.6852 0.3049 0.2094 0.041 Uiso 1 1 calc R . .
C9 C 0.7569(3) 0.1848(2) 0.1765(2) 0.0296(8) Uani 1 1 d . . .
H9 H 0.8191 0.1718 0.1939 0.036 Uiso 1 1 calc R . .
C10 C 0.7911(3) 0.1578(2) 0.0955(2) 0.0278(8) Uani 1 1 d . . .
C11 C 0.6823(3) 0.1301(2) 0.2537(2) 0.0286(8) Uani 1 1 d . . .
C12 C 0.5864(3) 0.1453(2) 0.2320(2) 0.0327(8) Uani 1 1 d . . .
C13 C 0.5739(3) 0.1248(2) 0.1684(2) 0.0364(9) Uani 1 1 d . . .
H13 H 0.6313 0.0969 0.1299 0.044 Uiso 1 1 calc R . .
C14 C 0.4765(3) 0.1457(3) 0.1623(3) 0.0486(11) Uani 1 1 d . . .
H14 H 0.4672 0.1315 0.1193 0.058 Uiso 1 1 calc R . .
C15 C 0.3916(3) 0.1872(3) 0.2178(3) 0.0545(12) Uani 1 1 d . . .
H15 H 0.3254 0.2011 0.2122 0.065 Uiso 1 1 calc R . .
C16 C 0.4032(3) 0.2079(3) 0.2804(3) 0.0513(12) Uani 1 1 d . . .
H16 H 0.3452 0.2363 0.3182 0.062 Uiso 1 1 calc R . .
C17 C 0.5003(3) 0.1870(2) 0.2885(2) 0.0378(9) Uani 1 1 d . . .
C18 C 0.5342(3) 0.2000(2) 0.3486(2) 0.0392(10) Uani 1 1 d . . .
C19 C 0.4798(4) 0.2415(2) 0.4137(3) 0.0567(13) Uani 1 1 d . . .
H19 H 0.4074 0.2632 0.4274 0.068 Uiso 1 1 calc R . .
C20 C 0.5329(5) 0.2503(3) 0.4576(3) 0.0665(16) Uani 1 1 d . . .
H20 H 0.4970 0.2801 0.5008 0.080 Uiso 1 1 calc R . .
C21 C 0.6376(5) 0.2167(3) 0.4398(3) 0.0608(14) Uani 1 1 d . . .
H21 H 0.6724 0.2229 0.4716 0.073 Uiso 1 1 calc R . .
C22 C 0.6935(4) 0.1733(2) 0.3758(2) 0.0452(10) Uani 1 1 d . . .
H22 H 0.7655 0.1499 0.3639 0.054 Uiso 1 1 calc R . .
C23 C 0.6404(3) 0.1657(2) 0.3305(2) 0.0354(9) Uani 1 1 d . . .
C24 C 0.8479(3) -0.0280(2) 0.3599(2) 0.0337(8) Uani 1 1 d . . .
C25 C 0.9496(3) -0.0236(3) 0.3344(2) 0.0410(9) Uani 1 1 d . . .
C26 C 1.0024(4) -0.0598(3) 0.3953(3) 0.0496(11) Uani 1 1 d . . .
H26 H 1.0711 -0.0570 0.3772 0.060 Uiso 1 1 calc R . .
C27 C 0.9609(4) -0.0995(3) 0.4803(3) 0.0499(11) Uani 1 1 d . . .
C28 C 0.8607(4) -0.1007(3) 0.5051(2) 0.0476(11) Uani 1 1 d . . .
H28 H 0.8294 -0.1260 0.5639 0.057 Uiso 1 1 calc R . .
C29 C 0.8028(3) -0.0662(2) 0.4472(2) 0.0392(9) Uani 1 1 d . . .
C30 C 1.0075(3) 0.0179(4) 0.2441(3) 0.0613(13) Uani 1 1 d . . .
H30A H 1.0708 0.0238 0.2448 0.092 Uiso 1 1 calc R . .
H30B H 0.9652 0.0764 0.2214 0.092 Uiso 1 1 calc R . .
H30C H 1.0242 -0.0194 0.2076 0.092 Uiso 1 1 calc R . .
C31 C 1.0231(5) -0.1393(4) 0.5439(3) 0.0769(16) Uani 1 1 d . . .
H31A H 0.9768 -0.1459 0.6025 0.115 Uiso 1 1 calc R . .
H31B H 1.0646 -0.1005 0.5324 0.115 Uiso 1 1 calc R . .
H31C H 1.0679 -0.1973 0.5380 0.115 Uiso 1 1 calc R . .
C32 C 0.6929(3) -0.0694(3) 0.4811(2) 0.0505(11) Uani 1 1 d . . .
H32A H 0.6495 -0.0112 0.4593 0.076 Uiso 1 1 calc R . .
H32B H 0.6721 -0.0861 0.5440 0.076 Uiso 1 1 calc R . .
H32C H 0.6856 -0.1130 0.4621 0.076 Uiso 1 1 calc R . .
C33 C 0.7204(3) -0.0950(2) 0.2947(2) 0.0324(8) Uani 1 1 d . . .
C34 C 0.7970(3) -0.1699(2) 0.2709(2) 0.0380(9) Uani 1 1 d . . .
C35 C 0.7672(4) -0.2396(3) 0.2757(3) 0.0495(11) Uani 1 1 d . . .
H35 H 0.8185 -0.2894 0.2602 0.059 Uiso 1 1 calc R . .
C36 C 0.6657(4) -0.2400(3) 0.3021(3) 0.0541(12) Uani 1 1 d . . .
C37 C 0.5923(3) -0.1681(3) 0.3281(3) 0.0477(10) Uani 1 1 d . . .
H37 H 0.5222 -0.1675 0.3474 0.057 Uiso 1 1 calc R . .
C38 C 0.6179(3) -0.0974(2) 0.3268(2) 0.0355(9) Uani 1 1 d . . .
C39 C 0.9103(3) -0.1785(3) 0.2430(3) 0.0455(10) Uani 1 1 d . . .
H39A H 0.9480 -0.2408 0.2506 0.068 Uiso 1 1 calc R . .
H39B H 0.9251 -0.1547 0.2780 0.068 Uiso 1 1 calc R . .
H39C H 0.9314 -0.1455 0.1824 0.068 Uiso 1 1 calc R . .
C40 C 0.6340(5) -0.3155(4) 0.3036(4) 0.0851(18) Uani 1 1 d . . .
H40A H 0.6133 -0.2996 0.2519 0.128 Uiso 1 1 calc R . .
H40B H 0.5765 -0.3272 0.3547 0.128 Uiso 1 1 calc R . .
H40C H 0.6917 -0.3684 0.3051 0.128 Uiso 1 1 calc R . .
C41 C 0.5319(3) -0.0286(2) 0.3657(2) 0.0428(10) Uani 1 1 d . . .
H41A H 0.4852 0.0031 0.3298 0.064 Uiso 1 1 calc R . .
H41B H 0.5601 0.0131 0.3691 0.064 Uiso 1 1 calc R . .
H41C H 0.4944 -0.0575 0.4235 0.064 Uiso 1 1 calc R . .
C42 C 0.7759(3) 0.3773(2) -0.0705(2) 0.0296(8) Uani 1 1 d . . .
C43 C 0.8825(3) 0.3636(2) -0.0682(2) 0.0345(9) Uani 1 1 d . . .
C44 C 0.9678(3) 0.2922(3) -0.0754(2) 0.0410(9) Uani 1 1 d . . .
H44 H 0.9637 0.2398 -0.0794 0.049 Uiso 1 1 calc R . .
C45 C 1.0590(3) 0.2989(3) -0.0766(3) 0.0536(11) Uani 1 1 d . . .
H45 H 1.1178 0.2502 -0.0810 0.064 Uiso 1 1 calc R . .
C46 C 1.0664(4) 0.3751(4) -0.0715(3) 0.0641(14) Uani 1 1 d . . .
H46 H 1.1301 0.3785 -0.0734 0.077 Uiso 1 1 calc R . .
C47 C 0.9814(4) 0.4467(3) -0.0638(3) 0.0522(11) Uani 1 1 d . . .
H47 H 0.9861 0.4988 -0.0597 0.063 Uiso 1 1 calc R . .
C48 C 0.8902(3) 0.4407(3) -0.0621(2) 0.0406(10) Uani 1 1 d . . .
C49 C 0.7921(3) 0.5065(2) -0.0596(2) 0.0384(9) Uani 1 1 d . . .
C50 C 0.7592(4) 0.5918(3) -0.0507(2) 0.0503(12) Uani 1 1 d . . .
H50 H 0.8044 0.6152 -0.0449 0.060 Uiso 1 1 calc R . .
C51 C 0.6610(4) 0.6410(3) -0.0506(3) 0.0539(12) Uani 1 1 d . . .
H51 H 0.6385 0.6990 -0.0452 0.065 Uiso 1 1 calc R . .
C52 C 0.5947(4) 0.6068(3) -0.0583(2) 0.0488(11) Uani 1 1 d . . .
H52 H 0.5272 0.6420 -0.0585 0.059 Uiso 1 1 calc R . .
C53 C 0.6251(3) 0.5221(2) -0.0656(2) 0.0378(9) Uani 1 1 d . . .
H53 H 0.5785 0.4985 -0.0694 0.045 Uiso 1 1 calc R . .
C54 C 0.7246(3) 0.4724(2) -0.0674(2) 0.0335(9) Uani 1 1 d . . .
C55 C 0.6321(3) 0.3976(2) -0.1838(2) 0.0318(8) Uani 1 1 d . . .
C56 C 0.5614(3) 0.3458(2) -0.1480(2) 0.0357(9) Uani 1 1 d . . .
C57 C 0.4656(3) 0.3835(3) -0.1626(3) 0.0451(10) Uani 1 1 d . . .
H57 H 0.4193 0.3480 -0.1397 0.054 Uiso 1 1 calc R . .
C58 C 0.4351(3) 0.4709(3) -0.2092(3) 0.0469(10) Uani 1 1 d . . .
C59 C 0.5043(3) 0.5207(3) -0.2435(3) 0.0436(10) Uani 1 1 d . . .
H59 H 0.4852 0.5804 -0.2760 0.052 Uiso 1 1 calc R . .
C60 C 0.6016(3) 0.4860(2) -0.2321(2) 0.0344(9) Uani 1 1 d . . .
C61 C 0.5826(3) 0.2508(2) -0.0955(2) 0.0426(10) Uani 1 1 d . . .
H61A H 0.6416 0.2155 -0.1297 0.064 Uiso 1 1 calc R . .
H61B H 0.5226 0.2291 -0.0786 0.064 Uiso 1 1 calc R . .
H61C H 0.5972 0.2457 -0.0439 0.064 Uiso 1 1 calc R . .
C62 C 0.3290(4) 0.5096(4) -0.2203(4) 0.0731(15) Uani 1 1 d . . .
H62A H 0.2822 0.5340 -0.1725 0.110 Uiso 1 1 calc R . .
H62B H 0.3055 0.4633 -0.2209 0.110 Uiso 1 1 calc R . .
H62C H 0.3304 0.5565 -0.2746 0.110 Uiso 1 1 calc R . .
C63 C 0.6729(3) 0.5457(2) -0.2749(2) 0.0440(10) Uani 1 1 d . . .
H63A H 0.7010 0.5449 -0.2326 0.066 Uiso 1 1 calc R . .
H63B H 0.6348 0.6061 -0.2983 0.066 Uiso 1 1 calc R . .
H63C H 0.7287 0.5248 -0.3216 0.066 Uiso 1 1 calc R . .
C64 C 0.8761(3) 0.3657(2) -0.2838(2) 0.0296(8) Uani 1 1 d . . .
C65 C 0.8866(3) 0.3137(2) -0.3338(2) 0.0348(9) Uani 1 1 d . . .
C66 C 0.9679(3) 0.3111(3) -0.4089(2) 0.0425(10) Uani 1 1 d . . .
H66 H 0.9750 0.2752 -0.4418 0.051 Uiso 1 1 calc R . .
C67 C 1.0381(3) 0.3588(3) -0.4367(2) 0.0484(11) Uani 1 1 d . . .
C68 C 1.0239(3) 0.4132(3) -0.3899(2) 0.0444(10) Uani 1 1 d . . .
H68 H 1.0697 0.4487 -0.4098 0.053 Uiso 1 1 calc R . .
C69 C 0.9445(3) 0.4176(2) -0.3142(2) 0.0356(9) Uani 1 1 d . . .
C70 C 0.8155(3) 0.2585(3) -0.3099(2) 0.0449(10) Uani 1 1 d . . .
H70A H 0.8361 0.2022 -0.2683 0.067 Uiso 1 1 calc R . .
H70B H 0.8184 0.2474 -0.3615 0.067 Uiso 1 1 calc R . .
H70C H 0.7455 0.2898 -0.2844 0.067 Uiso 1 1 calc R . .
C71 C 1.1286(4) 0.3502(3) -0.5156(3) 0.0685(15) Uani 1 1 d . . .
H71A H 1.1915 0.3190 -0.4982 0.103 Uiso 1 1 calc R . .
H71B H 1.1334 0.4091 -0.5541 0.103 Uiso 1 1 calc R . .
H71C H 1.1196 0.3171 -0.5455 0.103 Uiso 1 1 calc R . .
C72 C 0.9383(3) 0.4789(3) -0.2689(2) 0.0480(11) Uani 1 1 d . . .
H72A H 0.8696 0.4923 -0.2295 0.072 Uiso 1 1 calc R . .
H72B H 0.9528 0.5337 -0.3113 0.072 Uiso 1 1 calc R . .
H72C H 0.9886 0.4507 -0.2363 0.072 Uiso 1 1 calc R . .
O3 O -0.0528(11) 0.3550(10) 0.2547(9) 0.139(5) Uani 0.600(11) 1 d PDU A 1
C73 C 0.0618(11) 0.3207(9) 0.2446(12) 0.098(5) Uani 0.600(11) 1 d PDU A 1
H73A H 0.0973 0.3649 0.1995 0.118 Uiso 0.600(11) 1 calc PR A 1
H73B H 0.0747 0.3102 0.2992 0.118 Uiso 0.600(11) 1 calc PR A 1
C74 C 0.0995(7) 0.2400(6) 0.2214(7) 0.071(3) Uani 0.600(11) 1 d PDU A 1
H74A H 0.1716 0.2320 0.1856 0.085 Uiso 0.600(11) 1 calc PR A 1
H74B H 0.0942 0.1886 0.2731 0.085 Uiso 0.600(11) 1 calc PR A 1
C75 C 0.0360(12) 0.2508(12) 0.1753(12) 0.130(5) Uani 0.600(11) 1 d PDU A 1
H75A H 0.0283 0.1926 0.1837 0.156 Uiso 0.600(11) 1 calc PR A 1
H75B H 0.0678 0.2754 0.1134 0.156 Uiso 0.600(11) 1 calc PR A 1
C76 C -0.0628(13) 0.3085(13) 0.2015(15) 0.138(6) Uani 0.600(11) 1 d PDU A 1
H76A H -0.1142 0.2744 0.2362 0.166 Uiso 0.600(11) 1 calc PR A 1
H76B H -0.0842 0.3520 0.1508 0.166 Uiso 0.600(11) 1 calc PR A 1
O3' O -0.052(2) 0.333(2) 0.2776(17) 0.219(13) Uani 0.400(11) 1 d PDU A 2
C73' C 0.0611(17) 0.2986(19) 0.2305(13) 0.110(7) Uani 0.400(11) 1 d PDU A 2
H73C H 0.1028 0.3357 0.2247 0.132 Uiso 0.400(11) 1 calc PR A 2
H73D H 0.0897 0.2368 0.2609 0.132 Uiso 0.400(11) 1 calc PR A 2
C74' C 0.0568(10) 0.3053(11) 0.1476(8) 0.068(4) Uani 0.400(11) 1 d PDU A 2
H74C H 0.0624 0.3643 0.1076 0.082 Uiso 0.400(11) 1 calc PR A 2
H74D H 0.1145 0.2602 0.1231 0.082 Uiso 0.400(11) 1 calc PR A 2
C75' C -0.0391(13) 0.2921(15) 0.1580(10) 0.089(6) Uani 0.400(11) 1 d PDU A 2
H75C H -0.0277 0.2374 0.1446 0.106 Uiso 0.400(11) 1 calc PR A 2
H75D H -0.0770 0.3426 0.1202 0.106 Uiso 0.400(11) 1 calc PR A 2
C76' C -0.0951(13) 0.2854(15) 0.2488(10) 0.094(6) Uani 0.400(11) 1 d PDU A 2
H76C H -0.0854 0.2228 0.2833 0.113 Uiso 0.400(11) 1 calc PR A 2
H76D H -0.1691 0.3129 0.2557 0.113 Uiso 0.400(11) 1 calc PR A 2
O4 O 0.6420(9) 0.3810(8) 0.5220(8) 0.153(5) Uani 0.629(16) 1 d PDU B 1
C77 C 0.7502(11) 0.3696(10) 0.4737(10) 0.113(5) Uani 0.629(16) 1 d PDU B 1
H77A H 0.7942 0.3240 0.5094 0.136 Uiso 0.629(16) 1 calc PR B 1
H77B H 0.7652 0.3529 0.4214 0.136 Uiso 0.629(16) 1 calc PR B 1
C78 C 0.7649(16) 0.4559(13) 0.4520(15) 0.146(8) Uani 0.629(16) 1 d PDU B 1
H78A H 0.8378 0.4520 0.4397 0.175 Uiso 0.629(16) 1 calc PR B 1
H78B H 0.7412 0.4967 0.4015 0.175 Uiso 0.629(16) 1 calc PR B 1
C79 C 0.7032(15) 0.4848(11) 0.5281(11) 0.121(6) Uani 0.629(16) 1 d PDU B 1
H79A H 0.7444 0.4663 0.5679 0.146 Uiso 0.629(16) 1 calc PR B 1
H79B H 0.6774 0.5499 0.5124 0.146 Uiso 0.629(16) 1 calc PR B 1
C80 C 0.6189(12) 0.4451(11) 0.5687(9) 0.118(5) Uani 0.629(16) 1 d PDU B 1
H80A H 0.5537 0.4903 0.5638 0.142 Uiso 0.629(16) 1 calc PR B 1
H80B H 0.6137 0.4148 0.6303 0.142 Uiso 0.629(16) 1 calc PR B 1
O4' O 0.699(2) 0.4073(18) 0.4494(17) 0.179(8) Uani 0.371(16) 1 d PDU B 2
C77' C 0.613(2) 0.431(3) 0.525(3) 0.212(16) Uani 0.371(16) 1 d PDU B 2
H77C H 0.5465 0.4385 0.5189 0.254 Uiso 0.371(16) 1 calc PR B 2
H77D H 0.6213 0.3839 0.5793 0.254 Uiso 0.371(16) 1 calc PR B 2
C78' C 0.6212(15) 0.5124(17) 0.5258(17) 0.115(8) Uani 0.371(16) 1 d PDU B 2
H78C H 0.5946 0.5181 0.5848 0.138 Uiso 0.371(16) 1 calc PR B 2
H78D H 0.5824 0.5636 0.4892 0.138 Uiso 0.371(16) 1 calc PR B 2
C79' C 0.7298(18) 0.5064(19) 0.491(2) 0.124(9) Uani 0.371(16) 1 d PDU B 2
H79C H 0.7412 0.5619 0.4468 0.149 Uiso 0.371(16) 1 calc PR B 2
H79D H 0.7578 0.4973 0.5377 0.149 Uiso 0.371(16) 1 calc PR B 2
C80' C 0.7808(16) 0.433(2) 0.455(2) 0.109(7) Uani 0.371(16) 1 d PDU B 2
H80C H 0.8206 0.3838 0.4915 0.131 Uiso 0.371(16) 1 calc PR B 2
H80D H 0.8279 0.4515 0.3969 0.131 Uiso 0.371(16) 1 calc PR B 2
O5 O 0.7030(9) 0.1405(8) 0.6362(7) 0.092(3) Uani 0.659(12) 1 d PDU C 1
C81 C 0.7252(14) 0.0613(8) 0.6135(7) 0.063(3) Uani 0.659(12) 1 d PDU C 1
H81A H 0.7922 0.0518 0.5696 0.076 Uiso 0.659(12) 1 calc PR C 1
H81B H 0.6718 0.0648 0.5907 0.076 Uiso 0.659(12) 1 calc PR C 1
C82 C 0.7267(9) -0.0114(6) 0.6951(6) 0.069(3) Uani 0.659(12) 1 d PDU C 1
H82A H 0.7945 -0.0327 0.7054 0.083 Uiso 0.659(12) 1 calc PR C 1
H82B H 0.7085 -0.0615 0.6949 0.083 Uiso 0.659(12) 1 calc PR C 1
C83 C 0.6466(9) 0.0332(7) 0.7605(6) 0.089(4) Uani 0.659(12) 1 d PDU C 1
H83A H 0.5776 0.0323 0.7657 0.107 Uiso 0.659(12) 1 calc PR C 1
H83B H 0.6594 0.0041 0.8174 0.107 Uiso 0.659(12) 1 calc PR C 1
C84 C 0.6559(15) 0.1217(8) 0.7281(9) 0.103(5) Uani 0.659(12) 1 d PDU C 1
H84A H 0.6985 0.1281 0.7558 0.123 Uiso 0.659(12) 1 calc PR C 1
H84B H 0.5876 0.1635 0.7408 0.123 Uiso 0.659(12) 1 calc PR C 1
O5' O 0.6547(16) 0.1550(15) 0.6405(12) 0.092(6) Uani 0.341(12) 1 d PDU C 2
C81' C 0.6277(19) 0.1565(13) 0.7290(14) 0.075(6) Uani 0.341(12) 1 d PDU C 2
H81C H 0.5536 0.1623 0.7566 0.090 Uiso 0.341(12) 1 calc PR C 2
H81D H 0.6436 0.2074 0.7298 0.090 Uiso 0.341(12) 1 calc PR C 2
C82' C 0.6862(14) 0.0743(12) 0.7757(11) 0.082(6) Uani 0.341(12) 1 d PDU C 2
H82C H 0.6431 0.0524 0.8345 0.098 Uiso 0.341(12) 1 calc PR C 2
H82D H 0.7460 0.0839 0.7800 0.098 Uiso 0.341(12) 1 calc PR C 2
C83' C 0.720(2) 0.0108(13) 0.7273(15) 0.109(8) Uani 0.341(12) 1 d PDU C 2
H83C H 0.6716 -0.0262 0.7504 0.131 Uiso 0.341(12) 1 calc PR C 2
H83D H 0.7888 -0.0279 0.7296 0.131 Uiso 0.341(12) 1 calc PR C 2
C84' C 0.720(3) 0.0654(18) 0.6391(14) 0.081(7) Uani 0.341(12) 1 d PDU C 2
H84C H 0.6950 0.0391 0.6129 0.097 Uiso 0.341(12) 1 calc PR C 2
H84D H 0.7911 0.0681 0.6041 0.097 Uiso 0.341(12) 1 calc PR C 2
O6 O 0.6695(14) 0.8130(10) 0.0442(13) 0.142(7) Uani 0.398(13) 1 d PDU D 1
C85 C 0.714(2) 0.8549(18) -0.0481(13) 0.096(7) Uani 0.398(13) 1 d PDU D 1
H85A H 0.7690 0.8116 -0.0767 0.115 Uiso 0.398(13) 1 calc PR D 1
H85B H 0.6607 0.8845 -0.0789 0.115 Uiso 0.398(13) 1 calc PR D 1
C86 C 0.753(2) 0.919(2) -0.042(2) 0.109(9) Uani 0.398(13) 1 d PDU D 1
H86A H 0.7684 0.9640 -0.0978 0.131 Uiso 0.398(13) 1 calc PR D 1
H86B H 0.8157 0.8892 -0.0229 0.131 Uiso 0.398(13) 1 calc PR D 1
C87 C 0.669(2) 0.9593(15) 0.0229(17) 0.121(8) Uani 0.398(13) 1 d PDU D 1
H87A H 0.6936 0.9588 0.0677 0.145 Uiso 0.398(13) 1 calc PR D 1
H87B H 0.6347 1.0208 -0.0040 0.145 Uiso 0.398(13) 1 calc PR D 1
C88 C 0.600(2) 0.9039(16) 0.059(2) 0.188(14) Uani 0.398(13) 1 d PDU D 1
H88A H 0.5465 0.9281 0.0286 0.226 Uiso 0.398(13) 1 calc PR D 1
H88B H 0.5664 0.8984 0.1206 0.226 Uiso 0.398(13) 1 calc PR D 1
O6' O 0.6209(6) 0.8628(7) -0.0065(5) 0.089(3) Uani 0.602(13) 1 d PDU D 2
C85' C 0.7326(11) 0.8372(13) -0.0325(12) 0.104(6) Uani 0.602(13) 1 d PDU D 2
H85C H 0.7605 0.8346 -0.0927 0.125 Uiso 0.602(13) 1 calc PR D 2
H85D H 0.7592 0.7789 0.0052 0.125 Uiso 0.602(13) 1 calc PR D 2
C86' C 0.7593(14) 0.9073(14) -0.0231(13) 0.096(5) Uani 0.602(13) 1 d PDU D 2
H86C H 0.7505 0.9619 -0.0709 0.116 Uiso 0.602(13) 1 calc PR D 2
H86D H 0.8304 0.8881 -0.0202 0.116 Uiso 0.602(13) 1 calc PR D 2
C87' C 0.6847(14) 0.9203(12) 0.0596(11) 0.104(5) Uani 0.602(13) 1 d PDU D 2
H87C H 0.7193 0.8982 0.1048 0.125 Uiso 0.602(13) 1 calc PR D 2
H87D H 0.6487 0.9835 0.0535 0.125 Uiso 0.602(13) 1 calc PR D 2
C88' C 0.6136(15) 0.8697(16) 0.0802(10) 0.164(7) Uani 0.602(13) 1 d PDU D 2
H88C H 0.5432 0.9002 0.1078 0.197 Uiso 0.602(13) 1 calc PR D 2
H88D H 0.6333 0.8104 0.1195 0.197 Uiso 0.602(13) 1 calc PR D 2

loop_
_atom_site_aniso_label
_atom_site_aniso_U_11
_atom_site_aniso_U_22
_atom_site_aniso_U_33
_atom_site_aniso_U_23
_atom_site_aniso_U_13
_atom_site_aniso_U_12
Ge1 0.0302(2) 0.0278(2) 0.02330(19) -0.00652(15) -0.00348(15) -0.00458(16)
Ge2 0.0351(2) 0.0264(2) 0.02178(18) -0.00736(15) -0.00474(15) -0.00755(16)
O1 0.0299(14) 0.0332(14) 0.0232(12) -0.0060(10) -0.0031(10) -0.0007(11)
O2 0.0555(17) 0.0239(12) 0.0233(12) -0.0059(10) -0.0098(11) -0.0091(11)
C1 0.0241(18) 0.0304(18) 0.0171(15) -0.0033(13) -0.0002(13) -0.0072(14)
C2 0.030(2) 0.0252(18) 0.0330(19) -0.0115(15) -0.0029(15) -0.0025(15)
C3 0.034(2) 0.033(2) 0.0240(17) -0.0132(15) -0.0025(15) -0.0073(16)
C4 0.031(2) 0.0275(18) 0.0226(16) -0.0067(14) -0.0033(14) -0.0082(15)
C5 0.0281(19) 0.0241(17) 0.0253(16) -0.0074(14) -0.0023(14) -0.0095(14)
C6 0.037(2) 0.0266(18) 0.0275(17) -0.0122(14) -0.0030(15) -0.0078(15)
C7 0.048(2) 0.0256(18) 0.0256(18) -0.0112(15) 0.0018(16) -0.0129(16)
C8 0.048(2) 0.0311(19) 0.0224(17) -0.0106(15) 0.0009(16) -0.0164(17)
C9 0.033(2) 0.0282(18) 0.0238(17) -0.0051(14) -0.0023(15) -0.0126(15)
C10 0.0269(19) 0.0298(18) 0.0234(16) -0.0081(14) 0.0000(14) -0.0110(15)
C11 0.035(2) 0.0211(17) 0.0213(16) -0.0054(13) -0.0013(14) -0.0067(15)
C12 0.031(2) 0.0207(17) 0.0331(19) -0.0011(14) -0.0033(16) -0.0064(15)
C13 0.036(2) 0.033(2) 0.036(2) -0.0050(16) -0.0074(17) -0.0138(17)
C14 0.046(3) 0.043(2) 0.053(3) -0.002(2) -0.017(2) -0.018(2)
C15 0.035(3) 0.044(3) 0.066(3) 0.001(2) -0.013(2) -0.010(2)
C16 0.031(2) 0.034(2) 0.056(3) -0.0007(19) 0.002(2) -0.0008(17)
C17 0.036(2) 0.0223(19) 0.034(2) -0.0016(15) 0.0027(17) -0.0066(16)
C18 0.050(3) 0.0193(17) 0.0285(18) -0.0035(14) 0.0049(17) -0.0081(16)
C19 0.073(3) 0.028(2) 0.035(2) -0.0073(17) 0.011(2) -0.006(2)
C20 0.107(5) 0.036(2) 0.028(2) -0.0143(19) 0.002(3) -0.007(3)
C21 0.110(5) 0.040(2) 0.033(2) -0.0092(19) -0.022(3) -0.021(3)
C22 0.070(3) 0.032(2) 0.0297(19) -0.0073(16) -0.0124(19) -0.012(2)
C23 0.050(2) 0.0216(18) 0.0235(17) -0.0036(14) -0.0023(16) -0.0094(16)
C24 0.038(2) 0.0305(19) 0.0276(18) -0.0098(15) -0.0102(16) -0.0014(16)
C25 0.042(2) 0.046(2) 0.035(2) -0.0160(18) -0.0102(18) -0.0084(19)
C26 0.049(3) 0.050(3) 0.055(3) -0.018(2) -0.020(2) -0.010(2)
C27 0.067(3) 0.041(2) 0.047(2) -0.0110(19) -0.029(2) -0.008(2)
C28 0.067(3) 0.041(2) 0.030(2) -0.0067(17) -0.015(2) -0.011(2)
C29 0.049(3) 0.032(2) 0.0304(19) -0.0110(16) -0.0081(17) -0.0053(17)
C30 0.042(3) 0.098(4) 0.044(2) -0.015(2) -0.009(2) -0.029(3)
C31 0.096(4) 0.082(4) 0.062(3) -0.004(3) -0.048(3) -0.024(3)
C32 0.044(3) 0.065(3) 0.027(2) -0.0106(19) 0.0002(18) -0.013(2)
C33 0.041(2) 0.0231(18) 0.0284(18) -0.0087(14) -0.0098(16) -0.0023(15)
C34 0.046(2) 0.029(2) 0.0274(18) -0.0073(15) -0.0107(17) 0.0009(17)
C35 0.066(3) 0.030(2) 0.043(2) -0.0152(18) -0.011(2) -0.002(2)
C36 0.079(4) 0.040(2) 0.047(2) -0.013(2) -0.016(2) -0.022(2)
C37 0.051(3) 0.043(2) 0.048(2) -0.0073(19) -0.016(2) -0.015(2)
C38 0.040(2) 0.0278(19) 0.0325(19) -0.0028(15) -0.0117(17) -0.0074(16)
C39 0.043(2) 0.036(2) 0.045(2) -0.0145(18) -0.0118(19) 0.0050(18)
C40 0.116(5) 0.061(3) 0.095(4) -0.035(3) -0.025(4) -0.033(3)
C41 0.035(2) 0.034(2) 0.043(2) -0.0030(17) -0.0027(18) -0.0088(17)
C42 0.038(2) 0.0294(18) 0.0214(16) -0.0108(14) -0.0035(15) -0.0110(16)
C43 0.041(2) 0.042(2) 0.0199(16) -0.0068(15) -0.0039(15) -0.0178(18)
C44 0.040(2) 0.047(2) 0.032(2) -0.0106(17) -0.0072(17) -0.0119(19)
C45 0.043(3) 0.071(3) 0.043(2) -0.016(2) -0.011(2) -0.014(2)
C46 0.055(3) 0.104(4) 0.050(3) -0.020(3) -0.017(2) -0.037(3)
C47 0.061(3) 0.071(3) 0.038(2) -0.017(2) -0.013(2) -0.032(3)
C48 0.060(3) 0.047(2) 0.0215(17) -0.0083(16) -0.0074(17) -0.027(2)
C49 0.056(3) 0.038(2) 0.0226(17) -0.0077(15) -0.0042(17) -0.0221(19)
C50 0.085(4) 0.042(2) 0.030(2) -0.0097(18) -0.007(2) -0.035(2)
C51 0.082(4) 0.030(2) 0.042(2) -0.0150(18) -0.001(2) -0.018(2)
C52 0.059(3) 0.032(2) 0.040(2) -0.0125(18) -0.001(2) -0.008(2)
C53 0.043(2) 0.031(2) 0.0313(19) -0.0099(16) 0.0005(17) -0.0125(17)
C54 0.051(2) 0.0267(18) 0.0170(16) -0.0050(14) -0.0004(15) -0.0160(17)
C55 0.036(2) 0.034(2) 0.0271(17) -0.0145(15) -0.0041(15) -0.0094(16)
C56 0.042(2) 0.039(2) 0.0302(19) -0.0175(16) -0.0048(16) -0.0129(18)
C57 0.046(3) 0.055(3) 0.046(2) -0.029(2) -0.0075(19) -0.017(2)
C58 0.046(3) 0.050(3) 0.055(3) -0.032(2) -0.016(2) -0.004(2)
C59 0.046(3) 0.038(2) 0.044(2) -0.0190(18) -0.0141(19) 0.0007(19)
C60 0.037(2) 0.035(2) 0.0296(18) -0.0158(16) -0.0050(16) -0.0055(17)
C61 0.051(3) 0.041(2) 0.041(2) -0.0124(18) -0.0095(19) -0.0214(19)
C62 0.056(3) 0.075(4) 0.107(4) -0.050(3) -0.034(3) -0.001(3)
C63 0.048(3) 0.030(2) 0.040(2) -0.0052(17) -0.0097(19) -0.0048(18)
C64 0.032(2) 0.0270(18) 0.0212(16) -0.0052(14) -0.0072(14) -0.0016(15)
C65 0.038(2) 0.0318(19) 0.0259(18) -0.0062(15) -0.0089(16) -0.0024(16)
C66 0.050(3) 0.041(2) 0.0281(19) -0.0138(17) -0.0067(18) -0.0038(19)
C67 0.051(3) 0.040(2) 0.031(2) -0.0068(17) -0.0003(19) -0.004(2)
C68 0.040(2) 0.045(2) 0.036(2) -0.0059(18) -0.0024(18) -0.0140(19)
C69 0.043(2) 0.033(2) 0.0231(17) -0.0019(15) -0.0090(16) -0.0083(17)
C70 0.052(3) 0.050(2) 0.036(2) -0.0220(19) -0.0101(19) -0.011(2)
C71 0.061(3) 0.075(3) 0.045(3) -0.028(2) 0.016(2) -0.015(3)
C72 0.058(3) 0.048(2) 0.036(2) -0.0087(19) -0.004(2) -0.025(2)
O3 0.195(10) 0.119(10) 0.112(7) -0.033(7) -0.044(7) -0.051(8)
C73 0.106(9) 0.094(9) 0.124(9) -0.059(7) 0.005(7) -0.067(7)
C74 0.057(6) 0.047(5) 0.095(7) -0.027(5) -0.008(5) -0.006(4)
C75 0.131(12) 0.121(11) 0.156(11) -0.104(9) -0.019(10) -0.008(9)
C76 0.160(13) 0.141(12) 0.158(14) -0.054(12) -0.073(11) -0.046(10)
O3' 0.209(16) 0.122(14) 0.220(18) -0.010(14) -0.017(15) -0.020(13)
C73' 0.096(12) 0.114(14) 0.147(14) -0.025(12) -0.015(11) -0.091(10)
C74' 0.072(8) 0.087(9) 0.066(8) -0.053(7) 0.028(6) -0.061(7)
C75' 0.089(12) 0.091(11) 0.097(12) -0.033(10) -0.017(10) -0.038(9)
C76' 0.106(12) 0.098(12) 0.103(12) 0.010(10) -0.070(10) -0.051(9)
O4 0.183(11) 0.146(9) 0.149(8) -0.096(7) -0.008(8) -0.052(8)
C77 0.118(11) 0.129(11) 0.114(10) -0.071(9) -0.035(8) -0.014(9)
C78 0.138(12) 0.137(13) 0.166(13) -0.044(11) -0.021(11) -0.063(10)
C79 0.170(14) 0.125(11) 0.119(12) -0.053(9) -0.081(10) -0.032(10)
C80 0.130(10) 0.137(11) 0.095(9) -0.087(8) -0.033(8) 0.012(9)
O4' 0.178(16) 0.194(16) 0.168(14) -0.098(12) -0.024(13) -0.029(13)
C77' 0.154(18) 0.18(2) 0.20(2) -0.05(2) 0.008(18) -0.010(19)
C78' 0.094(13) 0.111(15) 0.123(15) -0.046(12) -0.025(12) -0.004(12)
C79' 0.124(15) 0.140(16) 0.119(17) -0.060(14) 0.005(13) -0.062(13)
C80' 0.134(15) 0.134(15) 0.115(12) -0.066(11) -0.059(11) -0.036(13)
O5 0.127(9) 0.098(6) 0.074(5) -0.016(4) -0.038(6) -0.054(6)
C81 0.077(6) 0.082(6) 0.059(6) -0.021(5) -0.033(5) -0.034(5)
C82 0.068(6) 0.072(6) 0.078(7) -0.011(5) -0.030(5) -0.028(5)
C83 0.109(8) 0.102(8) 0.075(6) 0.003(5) -0.039(6) -0.063(7)
C84 0.135(12) 0.117(10) 0.080(8) -0.046(8) -0.018(8) -0.052(10)
O5' 0.111(13) 0.127(12) 0.062(8) -0.008(8) -0.022(9) -0.078(11)
C81' 0.094(13) 0.111(14) 0.060(10) -0.020(10) -0.037(9) -0.058(11)
C82' 0.084(11) 0.110(13) 0.084(11) -0.029(10) -0.041(9) -0.040(10)
C83' 0.086(13) 0.096(14) 0.143(18) -0.033(13) 0.001(15) -0.060(12)
C84' 0.095(12) 0.116(14) 0.082(14) -0.039(12) -0.028(13) -0.066(11)
O6 0.124(12) 0.117(10) 0.172(14) -0.031(10) -0.004(10) -0.069(9)
C85 0.101(13) 0.109(14) 0.108(12) -0.020(10) -0.061(10) -0.040(11)
C86 0.143(15) 0.097(14) 0.077(11) -0.007(11) -0.051(11) -0.021(12)
C87 0.161(16) 0.096(14) 0.116(16) -0.052(12) -0.011(14) -0.050(13)
C88 0.149(16) 0.175(17) 0.148(17) -0.037(15) 0.060(14) -0.063(15)
O6' 0.074(5) 0.137(8) 0.091(5) -0.054(5) -0.019(4) -0.048(5)
C85' 0.110(10) 0.106(10) 0.140(12) -0.058(9) -0.071(8) -0.014(8)
C86' 0.111(9) 0.083(9) 0.123(13) -0.004(9) -0.073(8) -0.039(7)
C87' 0.138(10) 0.114(11) 0.112(11) -0.043(8) -0.044(9) -0.069(10)
C88' 0.180(14) 0.221(15) 0.133(12) -0.120(11) 0.042(10) -0.114(12)

loop_
_atom_type_symbol
_atom_type_description
_atom_type_scat_dispersion_real
_atom_type_scat_dispersion_imag
_atom_type_scat_source
C C 0.0033 0.0016 'International Tables Vol C Tables 4.2.6.8 and 6.1.1.4'
H H 0.0000 0.0000 'International Tables Vol C Tables 4.2.6.8 and 6.1.1.4'
O O 0.0106 0.0060 'International Tables Vol C Tables 4.2.6.8 and 6.1.1.4'
Ge Ge 0.1547 1.8001 'International Tables Vol C Tables 4.2.6.8 and 6.1.1.4'

loop_
_geom_angle_atom_site_label_1
_geom_angle_atom_site_label_2
_geom_angle_atom_site_label_3
_geom_angle
_geom_angle_site_symmetry_1
_geom_angle_site_symmetry_3
_geom_angle_publ_flag
O1 Ge1 C33 102.53(13) . . ?
O1 Ge1 C24 104.50(13) . . ?
C33 Ge1 C24 110.65(15) . . ?
O1 Ge1 C11 98.28(11) . . ?
C33 Ge1 C11 121.76(15) . . ?
C24 Ge1 C11 115.59(14) . . ?
O2 Ge2 C55 106.94(14) . . ?
O2 Ge2 C64 99.63(12) . . ?
C55 Ge2 C64 112.14(14) . . ?
O2 Ge2 C42 98.44(12) . . ?
C55 Ge2 C42 111.83(14) . . ?
C64 Ge2 C42 124.38(15) . . ?
C1 O1 Ge1 121.9(2) . . ?
C4 O2 Ge2 127.4(2) . . ?
O1 C1 C2 118.5(3) . . ?
O1 C1 C10 120.4(3) . . ?
C2 C1 C10 121.0(3) . . ?
C1 C2 C3 119.4(3) . . ?
C2 C3 C4 120.7(3) . . ?
O2 C4 C3 116.0(3) . . ?
O2 C4 C5 123.4(3) . . ?
C3 C4 C5 120.7(3) . . ?
C10 C5 C4 118.4(3) . . ?
C10 C5 C6 122.3(3) . . ?
C4 C5 C6 119.3(3) . . ?
C7 C6 C5 112.3(3) . . ?
C7 C6 C42 110.9(3) . . ?
C5 C6 C42 113.3(3) . . ?
C8 C7 C6 125.0(3) . . ?
C7 C8 C9 124.9(3) . . ?
C8 C9 C10 112.0(3) . . ?
C8 C9 C11 109.6(3) . . ?
C10 C9 C11 111.8(3) . . ?
C5 C10 C1 119.8(3) . . ?
C5 C10 C9 123.4(3) . . ?
C1 C10 C9 116.8(3) . . ?
C12 C11 C23 102.2(3) . . ?
C12 C11 C9 111.1(3) . . ?
C23 C11 C9 110.4(3) . . ?
C12 C11 Ge1 116.1(2) . . ?
C23 C11 Ge1 112.3(2) . . ?
C9 C11 Ge1 104.9(2) . . ?
C13 C12 C17 119.8(4) . . ?
C13 C12 C11 130.2(3) . . ?
C17 C12 C11 110.0(3) . . ?
C14 C13 C12 118.8(4) . . ?
C13 C14 C15 121.3(4) . . ?
C16 C15 C14 120.3(4) . . ?
C15 C16 C17 119.6(4) . . ?
C16 C17 C12 120.2(4) . . ?
C16 C17 C18 131.2(4) . . ?
C12 C17 C18 108.7(3) . . ?
C19 C18 C23 120.4(4) . . ?
C19 C18 C17 130.8(4) . . ?
C23 C18 C17 108.8(3) . . ?
C20 C19 C18 118.7(5) . . ?
C19 C20 C21 121.0(4) . . ?
C20 C21 C22 121.2(5) . . ?
C23 C22 C21 117.9(4) . . ?
C22 C23 C18 120.8(3) . . ?
C22 C23 C11 128.6(4) . . ?
C18 C23 C11 110.3(3) . . ?
C29 C24 C25 118.4(3) . . ?
C29 C24 Ge1 117.5(3) . . ?
C25 C24 Ge1 123.7(3) . . ?
C26 C25 C24 118.9(4) . . ?
C26 C25 C30 116.1(4) . . ?
C24 C25 C30 125.0(3) . . ?
C27 C26 C25 123.7(4) . . ?
C28 C27 C26 117.0(4) . . ?
C28 C27 C31 121.7(4) . . ?
C26 C27 C31 121.3(5) . . ?
C27 C28 C29 122.6(4) . . ?
C28 C29 C24 119.4(4) . . ?
C28 C29 C32 118.4(3) . . ?
C24 C29 C32 122.2(3) . . ?
C38 C33 C34 118.5(3) . . ?
C38 C33 Ge1 125.3(3) . . ?
C34 C33 Ge1 116.1(3) . . ?
C35 C34 C33 119.0(4) . . ?
C35 C34 C39 117.5(3) . . ?
C33 C34 C39 123.4(4) . . ?
C34 C35 C36 122.7(4) . . ?
C35 C36 C37 117.6(4) . . ?
C35 C36 C40 122.1(4) . . ?
C37 C36 C40 120.3(5) . . ?
C38 C37 C36 122.1(4) . . ?
C37 C38 C33 119.8(3) . . ?
C37 C38 C41 116.6(4) . . ?
C33 C38 C41 123.5(3) . . ?
C43 C42 C54 102.4(3) . . ?
C43 C42 C6 112.9(3) . . ?
C54 C42 C6 110.5(3) . . ?
C43 C42 Ge2 114.7(2) . . ?
C54 C42 Ge2 113.8(2) . . ?
C6 C42 Ge2 103.0(2) . . ?
C44 C43 C48 119.8(4) . . ?
C44 C43 C42 130.3(4) . . ?
C48 C43 C42 109.9(3) . . ?
C45 C44 C43 118.6(4) . . ?
C44 C45 C46 121.3(4) . . ?
C45 C46 C47 120.5(4) . . ?
C48 C47 C46 118.7(4) . . ?
C47 C48 C43 121.1(4) . . ?
C47 C48 C49 130.1(4) . . ?
C43 C48 C49 108.7(4) . . ?
C54 C49 C50 119.8(4) . . ?
C54 C49 C48 109.1(3) . . ?
C50 C49 C48 131.1(4) . . ?
C51 C50 C49 119.2(4) . . ?
C50 C51 C52 120.6(4) . . ?
C51 C52 C53 121.1(4) . . ?
C52 C53 C54 118.7(4) . . ?
C53 C54 C49 120.4(3) . . ?
C53 C54 C42 129.5(3) . . ?
C49 C54 C42 109.9(3) . . ?
C60 C55 C56 118.2(4) . . ?
C60 C55 Ge2 117.7(3) . . ?
C56 C55 Ge2 124.2(3) . . ?
C57 C56 C55 119.1(4) . . ?
C57 C56 C61 116.4(4) . . ?
C55 C56 C61 124.5(4) . . ?
C58 C57 C56 122.7(4) . . ?
C59 C58 C57 117.7(4) . . ?
C59 C58 C62 121.7(4) . . ?
C57 C58 C62 120.7(4) . . ?
C58 C59 C60 122.0(4) . . ?
C59 C60 C55 120.3(4) . . ?
C59 C60 C63 117.6(3) . . ?
C55 C60 C63 122.0(3) . . ?
C69 C64 C65 118.4(3) . . ?
C69 C64 Ge2 124.6(3) . . ?
C65 C64 Ge2 116.8(3) . . ?
C66 C65 C64 119.4(4) . . ?
C66 C65 C70 117.2(3) . . ?
C64 C65 C70 123.4(3) . . ?
C67 C66 C65 122.2(4) . . ?
C66 C67 C68 118.0(4) . . ?
C66 C67 C71 120.6(4) . . ?
C68 C67 C71 121.4(4) . . ?
C67 C68 C69 122.0(4) . . ?
C68 C69 C64 119.9(3) . . ?
C68 C69 C72 116.7(4) . . ?
C64 C69 C72 123.4(3) . . ?
C76 O3 C73 100.8(9) . . ?
C74 C73 O3 108.6(10) . . ?
C75 C74 C73 103.5(9) . . ?
C74 C75 C76 111.8(10) . . ?
C75 C76 O3 106.4(10) . . ?
C76' O3' C73' 96.7(12) . . ?
C74' C73' O3' 102.6(13) . . ?
C75' C74' C73' 109.0(10) . . ?
C74' C75' C76' 104.3(10) . . ?
C75' C76' O3' 106.7(12) . . ?
C77 O4 C80 105.3(10) . . ?
C78 C77 O4 103.2(11) . . ?
C79 C78 C77 103.7(12) . . ?
C80 C79 C78 107.7(10) . . ?
C79 C80 O4 105.3(9) . . ?
C80' O4' C77' 101.0(15) . . ?
C78' C77' O4' 104.7(14) . . ?
C77' C78' C79' 104.4(13) . . ?
C80' C79' C78' 108.9(13) . . ?
C79' C80' O4' 106.0(14) . . ?
C81 O5 C84 107.1(9) . . ?
O5 C81 C82 105.1(8) . . ?
C81 C82 C83 102.0(8) . . ?
C84 C83 C82 104.3(8) . . ?
C83 C84 O5 108.4(9) . . ?
C81' O5' C84' 105.0(12) . . ?
O5' C81' C82' 108.6(12) . . ?
C81' C82' C83' 106.8(12) . . ?
C82' C83' C84' 104.5(12) . . ?
C83' C84' O5' 109.3(13) . . ?
C85 O6 C88 91.5(14) . . ?
C86 C85 O6 100.6(15) . . ?
C85 C86 C87 103.6(13) . . ?
C88 C87 C86 103.6(12) . . ?
C87 C88 O6 104.5(14) . . ?
C85' O6' C88' 92.9(11) . . ?
O6' C85' C86' 104.0(11) . . ?
C85' C86' C87' 102.1(9) . . ?
C88' C87' C86' 104.7(9) . . ?
C87' C88' O6' 105.2(10) . . ?

loop_
_geom_bond_atom_site_label_1
_geom_bond_atom_site_label_2
_geom_bond_distance
_geom_bond_site_symmetry_2
_geom_bond_publ_flag
Ge1 O1 1.808(2) . ?
Ge1 C33 1.966(4) . ?
Ge1 C24 1.975(4) . ?
Ge1 C11 2.021(3) . ?
Ge2 O2 1.802(2) . ?
Ge2 C55 1.964(4) . ?
Ge2 C64 1.969(3) . ?
Ge2 C42 2.011(3) . ?
O1 C1 1.371(4) . ?
O2 C4 1.363(4) . ?
C1 C2 1.375(5) . ?
C1 C10 1.404(4) . ?
C2 C3 1.382(5) . ?
C3 C4 1.383(5) . ?
C4 C5 1.407(4) . ?
C5 C10 1.396(5) . ?
C5 C6 1.513(4) . ?
C6 C7 1.503(4) . ?
C6 C42 1.587(5) . ?
C7 C8 1.314(5) . ?
C8 C9 1.500(5) . ?
C9 C10 1.511(4) . ?
C9 C11 1.596(4) . ?
C11 C12 1.510(5) . ?
C11 C23 1.514(4) . ?
C12 C13 1.391(5) . ?
C12 C17 1.411(5) . ?
C13 C14 1.380(6) . ?
C14 C15 1.392(6) . ?
C15 C16 1.368(7) . ?
C16 C17 1.390(6) . ?
C17 C18 1.452(6) . ?
C18 C19 1.395(5) . ?
C18 C23 1.399(5) . ?
C19 C20 1.377(7) . ?
C20 C21 1.379(7) . ?
C21 C22 1.401(5) . ?
C22 C23 1.385(6) . ?
C24 C29 1.408(5) . ?
C24 C25 1.409(5) . ?
C25 C26 1.385(6) . ?
C25 C30 1.510(6) . ?
C26 C27 1.373(6) . ?
C27 C28 1.373(6) . ?
C27 C31 1.519(6) . ?
C28 C29 1.399(6) . ?
C29 C32 1.506(6) . ?
C33 C38 1.401(5) . ?
C33 C34 1.430(5) . ?
C34 C35 1.379(6) . ?
C34 C39 1.511(6) . ?
C35 C36 1.383(6) . ?
C36 C37 1.391(6) . ?
C36 C40 1.517(6) . ?
C37 C38 1.383(5) . ?
C38 C41 1.511(5) . ?
C42 C43 1.513(5) . ?
C42 C54 1.524(5) . ?
C43 C44 1.387(5) . ?
C43 C48 1.410(5) . ?
C44 C45 1.383(6) . ?
C45 C46 1.386(7) . ?
C46 C47 1.386(7) . ?
C47 C48 1.374(6) . ?
C48 C49 1.456(6) . ?
C49 C54 1.397(5) . ?
C49 C50 1.401(5) . ?
C50 C51 1.372(6) . ?
C51 C52 1.382(6) . ?
C52 C53 1.385(5) . ?
C53 C54 1.386(5) . ?
C55 C60 1.411(5) . ?
C55 C56 1.418(5) . ?
C56 C57 1.395(5) . ?
C56 C61 1.504(5) . ?
C57 C58 1.391(6) . ?
C58 C59 1.378(6) . ?
C58 C62 1.510(6) . ?
C59 C60 1.394(5) . ?
C60 C63 1.516(5) . ?
C64 C69 1.403(5) . ?
C64 C65 1.412(5) . ?
C65 C66 1.398(5) . ?
C65 C70 1.501(6) . ?
C66 C67 1.379(6) . ?
C67 C68 1.380(6) . ?
C67 C71 1.516(5) . ?
C68 C69 1.395(5) . ?
C69 C72 1.506(5) . ?
O3 C76 1.519(12) . ?
O3 C73 1.525(12) . ?
C73 C74 1.434(11) . ?
C74 C75 1.386(12) . ?
C75 C76 1.432(12) . ?
O3' C76' 1.511(14) . ?
O3' C73' 1.545(14) . ?
C73' C74' 1.448(14) . ?
C74' C75' 1.446(13) . ?
C75' C76' 1.467(13) . ?
O4 C77 1.462(12) . ?
O4 C80 1.481(11) . ?
C77 C78 1.450(13) . ?
C78 C79 1.447(13) . ?
C79 C80 1.441(12) . ?
O4' C80' 1.473(15) . ?
O4' C77' 1.506(15) . ?
C77' C78' 1.446(15) . ?
C78' C79' 1.452(14) . ?
C79' C80' 1.441(14) . ?
O5 C81 1.443(11) . ?
O5 C84 1.448(10) . ?
C81 C82 1.491(10) . ?
C82 C83 1.498(11) . ?
C83 C84 1.431(12) . ?
O5' C81' 1.461(14) . ?
O5' C84' 1.473(14) . ?
C81' C82' 1.461(14) . ?
C82' C83' 1.462(14) . ?
C83' C84' 1.469(14) . ?
O6 C85 1.483(15) . ?
O6 C88 1.558(15) . ?
C85 C86 1.475(14) . ?
C86 C87 1.477(14) . ?
C87 C88 1.441(14) . ?
O6' C85' 1.462(13) . ?
O6' C88' 1.539(13) . ?
C85' C86' 1.476(11) . ?
C86' C87' 1.482(12) . ?
C87' C88' 1.455(12) . ?
